data_7028227
loop_
_publ_author_name
'Ma, Chunlin'
'Cheng, Shuang'
'Hu, Zhengsong'
'Li, Qianli'
'Zhang, Rufen'
'Zhang, Shaoliang'

_publ_section_title
;
 Synthesis and characterization of a novel o-tolyltelluronic trimethyltin
 ester and its cytotoxic assessment in vitro.
;
_journal_issue 2
_journal_name_full 'Dalton transactions (Cambridge, England : 2003)'
_journal_page_first 671
_journal_page_last 679
_journal_paper_doi 10.1039/c3dt52326h
_journal_volume 43
_journal_year 2014
_chemical_formula_sum 'C26 H52 O8 Sn4 Te2'
_chemical_formula_weight 1222.64
_chemical_name_systematic
;
?
;
_space_group_IT_number 2
_symmetry_cell_setting triclinic
_symmetry_space_group_name_Hall '-P 1'
_symmetry_space_group_name_H-M 'P -1'
_atom_sites_solution_hydrogens geom
_atom_sites_solution_primary direct
_atom_sites_solution_secondary difmap
_audit_creation_method SHELXL-97
_cell_angle_alpha 68.1350(10)
_cell_angle_beta 86.462(2)
_cell_angle_gamma 70.9680(10)
_cell_formula_units_Z 1
_cell_length_a 8.7526(9)
_cell_length_b 10.1334(8)
_cell_length_c 12.2013(14)
_cell_measurement_reflns_used 1513
_cell_measurement_temperature 298(2)
_cell_measurement_theta_max 26.474
_cell_measurement_theta_min 2.428
_cell_volume 947.23(16)
_computing_cell_refinement 'Bruker SMART'
_computing_data_collection 'Bruker SMART'
_computing_data_reduction 'Bruker SAINT'
_computing_molecular_graphics 'Bruker SHELXTL'
_computing_publication_material 'Bruker SHELXTL'
_computing_structure_refinement 'SHELXL-97 (Sheldrick, 1997)'
_computing_structure_solution 'SHELXS-97 (Sheldrick, 1990)'
_diffrn_ambient_temperature 298(2)
_diffrn_measured_fraction_theta_full 0.968
_diffrn_measured_fraction_theta_max 0.968
_diffrn_measurement_device_type 'CCD area detector'
_diffrn_measurement_method 'phi and omega scans'
_diffrn_radiation_monochromator graphite
_diffrn_radiation_source 'fine-focus sealed tube'
_diffrn_radiation_type MoK\a
_diffrn_radiation_wavelength 0.71073
_diffrn_reflns_av_R_equivalents 0.0566
_diffrn_reflns_av_sigmaI/netI 0.1362
_diffrn_reflns_limit_h_max 10
_diffrn_reflns_limit_h_min -10
_diffrn_reflns_limit_k_max 11
_diffrn_reflns_limit_k_min -12
_diffrn_reflns_limit_l_max 6
_diffrn_reflns_limit_l_min -14
_diffrn_reflns_number 4620
_diffrn_reflns_theta_full 25.02
_diffrn_reflns_theta_max 25.02
_diffrn_reflns_theta_min 2.47
_exptl_absorpt_coefficient_mu 4.154
_exptl_absorpt_correction_T_max 0.7322
_exptl_absorpt_correction_T_min 0.2873
_exptl_absorpt_correction_type multi-scan
_exptl_absorpt_process_details sadabs
_exptl_crystal_colour colourless
_exptl_crystal_density_meas 0
_exptl_crystal_density_method 'not measured'
_exptl_crystal_description block
_exptl_crystal_F_000 576
_exptl_crystal_size_max 0.40
_exptl_crystal_size_mid 0.22
_exptl_crystal_size_min 0.08
_refine_diff_density_max 2.434
_refine_diff_density_min -1.186
_refine_diff_density_rms 0.302
_refine_ls_extinction_method none
_refine_ls_goodness_of_fit_ref 1.068
_refine_ls_hydrogen_treatment constr
_refine_ls_matrix_type full
_refine_ls_number_parameters 188
_refine_ls_number_reflns 3236
_refine_ls_number_restraints 447
_refine_ls_restrained_S_all 1.036
_refine_ls_R_factor_all 0.1645
_refine_ls_R_factor_gt 0.0817
_refine_ls_shift/su_max 0.001
_refine_ls_shift/su_mean 0.000
_refine_ls_structure_factor_coef Fsqd
_refine_ls_weighting_details 'calc w=1/[\s^2^(Fo^2^)+(0.1171P)^2^+16.1091P] where P=(Fo^2^+2Fc^2^)/3'
_refine_ls_weighting_scheme calc
_refine_ls_wR_factor_gt 0.1946
_refine_ls_wR_factor_ref 0.2803
_reflns_number_gt 1713
_reflns_number_total 3236
_reflns_threshold_expression >2sigma(I)
_cod_data_source_file c3dt52326h.txt
_cod_data_source_block 120302d
_cod_depositor_comments
;
The following automatic conversions were performed:

'_symmetry_cell_setting' value 'Triclinic' changed to 'triclinic'
according to
/usr/data/users/saulius/automatic-downloads/current/RSC/lib/dictionaries/cif_core.dic
dictionary named 'cif_core.dic' version 2.4.2 from 2011-04-26.

Automatic conversion script
Id: cif_fix_values 2281 2013-09-26 08:29:07Z andrius 
;
_cod_original_sg_symbol_H-M p-1
_cod_database_code 7028227

loop_
_symmetry_equiv_pos_as_xyz
'x, y, z'
'-x, -y, -z'

loop_
_atom_site_label
_atom_site_type_symbol
_atom_site_fract_x
_atom_site_fract_y
_atom_site_fract_z
_atom_site_U_iso_or_equiv
_atom_site_adp_type
_atom_site_occupancy
_atom_site_symmetry_multiplicity
_atom_site_calc_flag
_atom_site_refinement_flags
Sn2 Sn 0.88272(18) 0.87326(18) 0.72885(16) 0.0558(5) Uani 1 1 d U
Sn1 Sn 0.7332(2) 0.5184(2) 0.66634(18) 0.0696(6) Uani 1 1 d U
Te1 Te 0.52752(15) 0.88954(15) 0.62342(13) 0.0421(5) Uani 1 1 d U
O1 O 0.3998(17) 0.7936(16) 0.5811(14) 0.058(3) Uani 1 1 d U
H1A H 0.3156 0.8570 0.5447 0.087 Uiso 1 1 calc R
O2 O 0.6628(16) 0.9807(16) 0.6530(13) 0.051(2) Uani 1 1 d U
O3 O 0.6827(17) 0.7043(16) 0.6952(14) 0.053(2) Uani 1 1 d U
O4 O 0.3853(16) 1.0820(15) 0.5282(13) 0.047(2) Uani 1 1 d U
C1 C 0.289(3) 0.958(2) 0.9353(19) 0.076(4) Uani 1 1 d DU
H1 H 0.2625 1.0269 0.9720 0.091 Uiso 1 1 calc R
C2 C 0.256(2) 0.837(3) 0.9795(16) 0.077(4) Uani 1 1 d DU
H2 H 0.2033 0.8208 1.0496 0.092 Uiso 1 1 calc R
C3 C 0.292(3) 0.724(2) 0.931(2) 0.078(4) Uani 1 1 d DU
H3 H 0.2627 0.6377 0.9669 0.094 Uiso 1 1 calc R
C4 C 0.372(3) 0.748(2) 0.829(2) 0.070(3) Uani 1 1 d DU
H4 H 0.4010 0.6765 0.7943 0.084 Uiso 1 1 calc R
C5 C 0.408(3) 0.881(2) 0.7786(17) 0.062(3) Uani 1 1 d DU
C6 C 0.373(3) 0.986(2) 0.821(2) 0.066(3) Uani 1 1 d DU
C7 C 0.400(3) 1.111(3) 0.775(2) 0.077(5) Uani 1 1 d U
H7A H 0.5074 1.0932 0.7481 0.116 Uiso 1 1 calc R
H7B H 0.3895 1.1559 0.8326 0.116 Uiso 1 1 calc R
H7C H 0.3227 1.1765 0.7089 0.116 Uiso 1 1 calc R
C8 C 0.860(3) 0.732(3) 0.895(2) 0.077(5) Uani 1 1 d U
H8A H 0.7514 0.7294 0.9015 0.115 Uiso 1 1 calc R
H8B H 0.8850 0.7675 0.9521 0.115 Uiso 1 1 calc R
H8C H 0.9342 0.6326 0.9088 0.115 Uiso 1 1 calc R
C9 C 0.924(3) 1.068(3) 0.724(3) 0.076(5) Uani 1 1 d U
H9A H 0.8229 1.1430 0.7230 0.115 Uiso 1 1 calc R
H9B H 0.9784 1.1057 0.6543 0.115 Uiso 1 1 calc R
H9C H 0.9911 1.0440 0.7930 0.115 Uiso 1 1 calc R
C10 C 1.018(3) 0.778(3) 0.618(2) 0.070(5) Uani 1 1 d U
H10A H 0.9608 0.8214 0.5413 0.105 Uiso 1 1 calc R
H10B H 1.0373 0.6714 0.6498 0.105 Uiso 1 1 calc R
H10C H 1.1200 0.7964 0.6097 0.105 Uiso 1 1 calc R
C11 C 0.942(3) 0.398(3) 0.777(2) 0.070(5) Uani 1 1 d U
H11A H 1.0340 0.4127 0.7333 0.106 Uiso 1 1 calc R
H11B H 0.9533 0.2931 0.8084 0.106 Uiso 1 1 calc R
H11C H 0.9356 0.4328 0.8411 0.106 Uiso 1 1 calc R
C12 C 0.771(4) 0.573(3) 0.485(3) 0.087(5) Uani 1 1 d U
H12A H 0.6802 0.5722 0.4450 0.131 Uiso 1 1 calc R
H12B H 0.8678 0.5010 0.4751 0.131 Uiso 1 1 calc R
H12C H 0.7811 0.6718 0.4519 0.131 Uiso 1 1 calc R
C13 C 0.547(3) 0.430(3) 0.719(3) 0.080(5) Uani 1 1 d U
H13A H 0.4470 0.5106 0.7110 0.120 Uiso 1 1 calc R
H13B H 0.5688 0.3629 0.8008 0.120 Uiso 1 1 calc R
H13C H 0.5383 0.3765 0.6711 0.120 Uiso 1 1 calc R

loop_
_atom_site_aniso_label
_atom_site_aniso_U_11
_atom_site_aniso_U_22
_atom_site_aniso_U_33
_atom_site_aniso_U_23
_atom_site_aniso_U_13
_atom_site_aniso_U_12
Sn2 0.0383(9) 0.0599(10) 0.0735(12) -0.0310(9) -0.0072(8) -0.0128(7)
Sn1 0.0720(12) 0.0574(11) 0.0798(14) -0.0255(9) -0.0217(10) -0.0172(9)
Te1 0.0290(7) 0.0491(8) 0.0465(9) -0.0145(6) 0.0027(6) -0.0144(6)
O1 0.043(5) 0.061(5) 0.069(6) -0.018(5) -0.012(5) -0.021(5)
O2 0.037(4) 0.059(4) 0.061(4) -0.024(3) -0.008(3) -0.018(3)
O3 0.042(3) 0.057(3) 0.063(4) -0.023(3) -0.010(3) -0.018(3)
O4 0.034(4) 0.059(4) 0.054(4) -0.024(4) -0.005(4) -0.017(3)
C1 0.057(5) 0.080(5) 0.068(5) -0.013(5) -0.003(5) -0.010(5)
C2 0.058(5) 0.080(5) 0.070(5) -0.012(5) -0.003(5) -0.009(5)
C3 0.058(5) 0.080(5) 0.071(5) -0.008(5) -0.004(5) -0.011(5)
C4 0.051(4) 0.074(4) 0.066(4) -0.012(4) -0.003(4) -0.011(4)
C5 0.046(4) 0.068(4) 0.063(4) -0.018(4) -0.004(4) -0.013(4)
C6 0.048(4) 0.071(4) 0.065(4) -0.014(4) -0.004(4) -0.012(4)
C7 0.054(7) 0.081(7) 0.070(7) -0.012(7) -0.004(7) -0.006(6)
C8 0.060(8) 0.077(8) 0.080(8) -0.021(8) -0.018(8) -0.011(7)
C9 0.064(9) 0.075(9) 0.079(9) -0.026(8) -0.007(8) -0.011(8)
C10 0.053(8) 0.074(8) 0.080(8) -0.028(7) -0.004(8) -0.015(7)
C11 0.063(9) 0.071(9) 0.073(9) -0.023(8) -0.012(8) -0.019(8)
C12 0.085(9) 0.079(8) 0.084(9) -0.031(8) -0.012(8) -0.007(8)
C13 0.067(8) 0.072(7) 0.090(8) -0.014(7) -0.013(7) -0.022(7)

loop_
_atom_type_symbol
_atom_type_description
_atom_type_scat_dispersion_real
_atom_type_scat_dispersion_imag
_atom_type_scat_source
C C 0.0033 0.0016 'International Tables Vol C Tables 4.2.6.8 and 6.1.1.4'
H H 0.0000 0.0000 'International Tables Vol C Tables 4.2.6.8 and 6.1.1.4'
O O 0.0106 0.0060 'International Tables Vol C Tables 4.2.6.8 and 6.1.1.4'
Sn Sn -0.6537 1.4246 'International Tables Vol C Tables 4.2.6.8 and 6.1.1.4'
Te Te -0.5308 1.6751 'International Tables Vol C Tables 4.2.6.8 and 6.1.1.4'

loop_
_geom_angle_atom_site_label_1
_geom_angle_atom_site_label_2
_geom_angle_atom_site_label_3
_geom_angle
_geom_angle_site_symmetry_1
_geom_angle_site_symmetry_3
O2 Sn2 C8 106.6(8) . .
O2 Sn2 C10 107.0(9) . .
C8 Sn2 C10 117.4(11) . .
O2 Sn2 C9 94.6(8) . .
C8 Sn2 C9 114.0(11) . .
C10 Sn2 C9 114.1(11) . .
O2 Sn2 O3 59.9(5) . .
C8 Sn2 O3 74.6(8) . .
C10 Sn2 O3 79.0(8) . .
C9 Sn2 O3 154.3(8) . .
O3 Sn1 C13 109.2(9) . .
O3 Sn1 C11 97.7(9) . .
C13 Sn1 C11 113.6(11) . .
O3 Sn1 C12 106.5(9) . .
C13 Sn1 C12 113.8(12) . .
C11 Sn1 C12 114.5(11) . .
O3 Te1 O2 89.7(6) . .
O3 Te1 O4 171.2(6) . .
O2 Te1 O4 89.4(6) . .
O3 Te1 O1 89.2(6) . .
O2 Te1 O1 174.7(6) . .
O4 Te1 O1 90.9(6) . .
O3 Te1 O4 93.1(6) . 2_676
O2 Te1 O4 88.0(6) . 2_676
O4 Te1 O4 78.1(6) . 2_676
O1 Te1 O4 86.9(6) . 2_676
O3 Te1 C5 93.7(8) . .
O2 Te1 C5 93.4(8) . .
O4 Te1 C5 95.1(7) . .
O1 Te1 C5 91.9(8) . .
O4 Te1 C5 173.1(7) 2_676 .
O3 Te1 Te1 132.0(5) . 2_676
O2 Te1 Te1 88.3(5) . 2_676
O4 Te1 Te1 39.2(4) . 2_676
O1 Te1 Te1 88.6(5) . 2_676
O4 Te1 Te1 38.9(4) 2_676 2_676
C5 Te1 Te1 134.3(6) . 2_676
Te1 O2 Sn2 124.5(7) . .
Te1 O3 Sn1 130.9(8) . .
Te1 O3 Sn2 85.9(5) . .
Sn1 O3 Sn2 133.5(6) . .
Te1 O4 Te1 101.9(6) . 2_676
C2 C1 C6 118.1(16) . .
C1 C2 C3 125.3(17) . .
C4 C3 C2 116.6(15) . .
C3 C4 C5 118.8(16) . .
C6 C5 C4 124.8(17) . .
C6 C5 Te1 124.3(15) . .
C4 C5 Te1 110.9(14) . .
C7 C6 C5 126(2) . .
C7 C6 C1 118(2) . .
C5 C6 C1 116.3(15) . .

loop_
_geom_bond_atom_site_label_1
_geom_bond_atom_site_label_2
_geom_bond_distance
_geom_bond_site_symmetry_2
Sn2 O2 1.962(14) .
Sn2 C8 2.04(3) .
Sn2 C10 2.05(2) .
Sn2 C9 2.10(3) .
Sn2 O3 2.955(13) .
Sn1 O3 1.950(14) .
Sn1 C13 2.06(3) .
Sn1 C11 2.07(2) .
Sn1 C12 2.10(3) .
Te1 O3 1.842(14) .
Te1 O2 1.844(13) .
Te1 O4 1.900(14) .
Te1 O1 1.902(14) .
Te1 O4 1.913(14) 2_676
Te1 C5 2.092(17) .
Te1 Te1 2.961(3) 2_676
O4 Te1 1.913(14) 2_676
C1 C2 1.26(3) .
C1 C6 1.51(3) .
C2 C3 1.41(3) .
C3 C4 1.37(3) .
C4 C5 1.39(3) .
C5 C6 1.30(3) .
C6 C7 1.27(3) .

loop_
_geom_hbond_atom_site_label_D
_geom_hbond_atom_site_label_H
_geom_hbond_atom_site_label_A
_geom_hbond_distance_DH
_geom_hbond_distance_HA
_geom_hbond_distance_DA
_geom_hbond_angle_DHA
_geom_hbond_site_symmetry_A
C10 H10C O1 0.96 2.45 3.39(3) 167.7 1_655

loop_
_geom_torsion_atom_site_label_1
_geom_torsion_atom_site_label_2
_geom_torsion_atom_site_label_3
_geom_torsion_atom_site_label_4
_geom_torsion
_geom_torsion_site_symmetry_1
_geom_torsion_site_symmetry_4
O3 Te1 O2 Sn2 2.2(10) . .
O4 Te1 O2 Sn2 -169.0(10) . .
O1 Te1 O2 Sn2 -76(7) . .
O4 Te1 O2 Sn2 -90.9(10) 2_676 .
C5 Te1 O2 Sn2 95.9(11) . .
Te1 Te1 O2 Sn2 -129.8(9) 2_676 .
C8 Sn2 O2 Te1 -62.0(12) . .
C10 Sn2 O2 Te1 64.4(12) . .
C9 Sn2 O2 Te1 -178.7(12) . .
O3 Sn2 O2 Te1 -1.6(7) . .
O2 Te1 O3 Sn1 -149.4(11) . .
O4 Te1 O3 Sn1 -65(4) . .
O1 Te1 O3 Sn1 25.4(11) . .
O4 Te1 O3 Sn1 -61.5(10) 2_676 .
C5 Te1 O3 Sn1 117.2(11) . .
Te1 Te1 O3 Sn1 -62.0(11) 2_676 .
O2 Te1 O3 Sn2 -1.2(5) . .
O4 Te1 O3 Sn2 83(4) . .
O1 Te1 O3 Sn2 173.6(6) . .
O4 Te1 O3 Sn2 86.7(5) 2_676 .
C5 Te1 O3 Sn2 -94.6(7) . .
Te1 Te1 O3 Sn2 86.2(5) 2_676 .
C13 Sn1 O3 Te1 -69.2(13) . .
C11 Sn1 O3 Te1 172.5(12) . .
C12 Sn1 O3 Te1 54.0(14) . .
C13 Sn1 O3 Sn2 157.1(11) . .
C11 Sn1 O3 Sn2 38.8(12) . .
C12 Sn1 O3 Sn2 -79.6(12) . .
O2 Sn2 O3 Te1 1.3(6) . .
C8 Sn2 O3 Te1 121.5(9) . .
C10 Sn2 O3 Te1 -115.8(9) . .
C9 Sn2 O3 Te1 8(2) . .
O2 Sn2 O3 Sn1 148.0(12) . .
C8 Sn2 O3 Sn1 -91.8(12) . .
C10 Sn2 O3 Sn1 30.9(12) . .
C9 Sn2 O3 Sn1 154.6(19) . .
O3 Te1 O4 Te1 4(4) . 2_676
O2 Te1 O4 Te1 88.0(7) . 2_676
O1 Te1 O4 Te1 -86.7(7) . 2_676
O4 Te1 O4 Te1 0.000(2) 2_676 2_676
C5 Te1 O4 Te1 -178.6(7) . 2_676
C6 C1 C2 C3 0.5(18) . .
C1 C2 C3 C4 1.2(19) . .
C2 C3 C4 C5 -2(3) . .
C3 C4 C5 C6 0(4) . .
C3 C4 C5 Te1 -179.4(16) . .
O3 Te1 C5 C6 128(2) . .
O2 Te1 C5 C6 38(2) . .
O4 Te1 C5 C6 -52(2) . .
O1 Te1 C5 C6 -143(2) . .
O4 Te1 C5 C6 -63(7) 2_676 .
Te1 Te1 C5 C6 -53(2) 2_676 .
O3 Te1 C5 C4 -52.4(17) . .
O2 Te1 C5 C4 -142.3(16) . .
O4 Te1 C5 C4 128.0(16) . .
O1 Te1 C5 C4 36.9(17) . .
O4 Te1 C5 C4 117(6) 2_676 .
Te1 Te1 C5 C4 126.8(14) 2_676 .
C4 C5 C6 C7 -178(3) . .
Te1 C5 C6 C7 2(4) . .
C4 C5 C6 C1 1(4) . .
Te1 C5 C6 C1 -179.0(14) . .
C2 C1 C6 C7 177(2) . .
C2 C1 C6 C5 -2(3) . .
